data_7200097
loop_
_publ_author_name
'Kendrick, John'
'Gourlay, Matthew D.'
'Neumann, Marcus A.'
'Leusen, Frank J. J.'

_publ_section_title
;
 Predicting spontaneous racemate resolution using recent developments in
 crystal structure prediction
;
_journal_issue 11
_journal_name_full CrystEngComm
_journal_page_first 2391
_journal_page_last 2399
_journal_paper_doi 10.1039/b909038j
_journal_volume 11
_journal_year 2009
_space_group_IT_number 4
_symmetry_cell_setting monoclinic
_symmetry_Int_Tables_number 4
_symmetry_space_group_name_Hall 'P 2yb'
_symmetry_space_group_name_H-M 'P 1 21 1'
_cell_angle_alpha 90.000000
_cell_angle_beta 105.724516
_cell_angle_gamma 90.000000
_cell_length_a 4.743585
_cell_length_b 9.167431
_cell_length_c 6.122121
_cell_volume 256.266
_cod_data_source_file 5HMO_enantiopure.cif
_cod_data_source_block 5HMO_E_5
_cod_original_sg_symbol_H-M 'P 2_1'
_cod_struct_determination_method theoretical
_cod_database_code 7200097

loop_
_symmetry_equiv_pos_site_id
_symmetry_equiv_pos_as_xyz
1 x,y,z
2 -x,y+1/2,-z

loop_
_atom_site_label
_atom_site_type_symbol
_atom_site_fract_x
_atom_site_fract_y
_atom_site_fract_z
C16 C 0.167977 1.142740 0.901686
C17 C 0.384000 1.030190 1.041329
O18 O 0.333237 0.898820 0.899704
C19 C 0.071665 0.914310 0.736590
N20 N -0.038608 1.047987 0.747028
O21 O -0.031511 0.812746 0.605949
C22 C 0.329744 0.991035 1.269320
O23 O 0.427231 1.103628 1.432072
H24 H 0.062158 1.206135 1.009130
H25 H 0.272906 1.218412 0.809307
H26 H 0.612482 1.062876 1.066182
H27 H -0.226074 1.082328 0.628087
H28 H 0.096041 0.966656 1.246775
H29 H 0.455099 0.892612 1.336388
H30 H 0.282008 1.184366 1.406829
